data_7039410
loop_
_publ_author_name
'Mahmoudi, Ghodrat'
'Bauz\'a, Antonio'
'Amini, Mojtaba'
'Molins, Elies'
'Mague, Joel T.'
'Frontera, Antonio'

_publ_section_title
;
 On the importance of tetrel bonding interactions in lead(ii) complexes
 with (iso)nicotinohydrazide based ligands and several anions.
;
_journal_issue 26
_journal_name_full 'Dalton transactions (Cambridge, England : 2003)'
_journal_page_first 10708
_journal_page_last 10716
_journal_paper_doi 10.1039/c6dt01947a
_journal_volume 45
_journal_year 2016
_chemical_absolute_configuration unk
_chemical_compound_source 'synthesis as described'
_chemical_formula_moiety 'C12 H9 N9 O1 Pb1'
_chemical_formula_sum 'C24 H18 N14 O2 Pb2'
_chemical_formula_weight 948.92
_chemical_name_systematic
;
 ?
;
_space_group_IT_number 2
_symmetry_cell_setting triclinic
_symmetry_Int_Tables_number 2
_symmetry_space_group_name_Hall '-P 1'
_symmetry_space_group_name_H-M 'P -1'
_atom_sites_solution_hydrogens geom
_atom_sites_solution_primary direct
_atom_sites_solution_secondary difmap
_audit_conform_dict_location ftp://ftp.iucr.org/pub/cif_core.dic
_audit_conform_dict_name cif_core.dic
_audit_conform_dict_version 2.4
_audit_creation_date 2011-03-16T09:52:10-00:00
_audit_creation_method 'WinGX routine CIF_UPDATE'
_audit_update_record
;
2016-05-16 deposited with the CCDC.
2016-06-01 downloaded from the CCDC.
;
_cell_angle_alpha 85.65(4)
_cell_angle_beta 81.87(10)
_cell_angle_gamma 70.41(7)
_cell_formula_units_Z 1
_cell_length_a 5.834(7)
_cell_length_b 8.133(4)
_cell_length_c 14.800(4)
_cell_measurement_reflns_used 25
_cell_measurement_temperature 293(2)
_cell_measurement_theta_max 14.3
_cell_measurement_theta_min 8.7
_cell_measurement_wavelength 0.71073
_cell_volume 654.6(9)
_computing_cell_refinement 'CAD4 Express (Enraf Nonius, 1994)'
_computing_data_collection 'CAD4 Express (Enraf Nonius, 1994)'
_computing_data_reduction 'XCAD4 (Harms & Wocadlo, 1995)'
_computing_molecular_graphics 'Ortep-3 for Windows (Farrugia, 1997)'
_computing_publication_material 'WinGX publication routines (Farrugia, 1999)'
_computing_structure_refinement 'SHELXL-97 (Sheldrick, 1997)'
_diffrn_ambient_temperature 293(2)
_diffrn_detector 'scintillation LiI'
_diffrn_detector_dtime 1.195
_diffrn_measured_fraction_theta_full 0.997
_diffrn_measured_fraction_theta_max 0.997
_diffrn_measurement_device '\k-geometry diffractometer'
_diffrn_measurement_device_type 'Enraf Nonius CAD4'
_diffrn_measurement_method 'non-profiled \w scans'
_diffrn_orient_matrix_type
;
  x-axis points to radiation source
  the matrix is specified in reciprocal space
;
_diffrn_orient_matrix_UB_11 0.070975
_diffrn_orient_matrix_UB_12 -0.129135
_diffrn_orient_matrix_UB_13 0.010453
_diffrn_orient_matrix_UB_21 0.032002
_diffrn_orient_matrix_UB_22 -0.015906
_diffrn_orient_matrix_UB_23 -0.067375
_diffrn_orient_matrix_UB_31 0.165647
_diffrn_orient_matrix_UB_32 0.011555
_diffrn_orient_matrix_UB_33 -0.000832
_diffrn_radiation_monochromator graphite
_diffrn_radiation_probe x-ray
_diffrn_radiation_type MoK\a
_diffrn_radiation_wavelength 0.71073
_diffrn_reflns_av_unetI/netI 0.059
_diffrn_reflns_limit_h_max 7
_diffrn_reflns_limit_h_min -7
_diffrn_reflns_limit_k_max 10
_diffrn_reflns_limit_k_min -10
_diffrn_reflns_limit_l_max 18
_diffrn_reflns_limit_l_min 0
_diffrn_reflns_number 2859
_diffrn_reflns_theta_full 27.02
_diffrn_reflns_theta_max 27.02
_diffrn_reflns_theta_min 1.39
_diffrn_source 'Enraf Nonius FR590'
_diffrn_standards_decay_% 0
_diffrn_standards_interval_time 60
_diffrn_standards_number 1
_exptl_absorpt_coefficient_mu 12.897
_exptl_absorpt_correction_T_max 0.5244
_exptl_absorpt_correction_T_min 0.4442
_exptl_absorpt_correction_type refdelf
_exptl_absorpt_process_details
;
        Walker, N. & Stuart, D (1983) Acta. Cryst. A39, 158-166
;
_exptl_crystal_colour 'pale yellow'
_exptl_crystal_density_diffrn 2.412
_exptl_crystal_density_method 'not measured'
_exptl_crystal_description prism
_exptl_crystal_F_000 442
_exptl_crystal_size_max 0.42
_exptl_crystal_size_mid 0.15
_exptl_crystal_size_min 0.05
_refine_diff_density_max 2.167
_refine_diff_density_min -1.567
_refine_diff_density_rms 0.256
_refine_ls_extinction_method none
_refine_ls_goodness_of_fit_ref 1.084
_refine_ls_hydrogen_treatment constr
_refine_ls_matrix_type full
_refine_ls_number_parameters 190
_refine_ls_number_reflns 2859
_refine_ls_number_restraints 0
_refine_ls_restrained_S_all 1.084
_refine_ls_R_factor_all 0.055
_refine_ls_R_factor_gt 0.0438
_refine_ls_shift/su_max 0
_refine_ls_shift/su_mean 0
_refine_ls_structure_factor_coef Fsqd
_refine_ls_weighting_details 'calc w=1/[\s^2^(Fo^2^)+(0.0641P)^2^+1.2173P] where P=(Fo^2^+2Fc^2^)/3'
_refine_ls_weighting_scheme calc
_refine_ls_wR_factor_gt 0.1073
_refine_ls_wR_factor_ref 0.1134
_reflns_number_gt 2383
_reflns_number_total 2859
_reflns_threshold_expression >2sigma(I)
_cod_data_source_file c6dt01947a2.cif
_cod_data_source_block tz3
_cod_depositor_comments 'Adding full bibliography for 7039409--7039412.cif.'
_cod_original_sg_symbol_Hall 'P -1'
_cod_database_code 7039410

loop_
_symmetry_equiv_pos_as_xyz
'x, y, z'
'-x, -y, -z'

loop_
_atom_site_label
_atom_site_type_symbol
_atom_site_fract_x
_atom_site_fract_y
_atom_site_fract_z
_atom_site_U_iso_or_equiv
_atom_site_adp_type
_atom_site_occupancy
_atom_site_symmetry_multiplicity
_atom_site_calc_flag
_atom_site_refinement_flags
Pb1 Pb 0.90692(6) -0.25478(4) 0.28421(2) 0.03627(14) Uani 1 1 d .
O7 O 0.6065(14) -0.2074(10) 0.4140(5) 0.0518(19) Uani 1 1 d .
N1 N 0.9968(15) -0.5081(10) 0.1622(6) 0.0397(18) Uani 1 1 d .
N6 N 0.6207(14) -0.4358(9) 0.3010(5) 0.0339(16) Uani 1 1 d .
N7 N 0.4324(14) -0.4011(10) 0.3701(5) 0.0374(17) Uani 1 1 d .
N9 N 0.0935(16) -0.0613(11) 0.6381(6) 0.0434(19) Uani 1 1 d .
N1A N 0.6151(18) -0.0783(11) 0.1906(7) 0.051(2) Uani 1 1 d .
N2A N 0.4618(15) -0.1320(10) 0.1678(6) 0.0410(19) Uani 1 1 d .
N3A N 0.3168(16) -0.1781(13) 0.1469(7) 0.050(2) Uani 1 1 d .
C1 C 1.185(2) -0.5524(15) 0.0974(7) 0.048(2) Uani 1 1 d .
H1 H 1.2893 -0.4859 0.0889 0.058 Uiso 1 1 calc R
C2 C 1.236(2) -0.6916(14) 0.0421(8) 0.049(2) Uani 1 1 d .
H2 H 1.3732 -0.7201 -0.0015 0.059 Uiso 1 1 calc R
C3 C 1.080(2) -0.7875(13) 0.0519(8) 0.055(3) Uani 1 1 d .
H3 H 1.1082 -0.8811 0.0146 0.066 Uiso 1 1 calc R
C4 C 0.881(2) -0.7413(12) 0.1189(7) 0.046(2) Uani 1 1 d .
H4 H 0.7725 -0.8046 0.1273 0.055 Uiso 1 1 calc R
C5 C 0.8422(18) -0.6024(12) 0.1729(7) 0.0369(19) Uani 1 1 d .
C6 C 0.6393(16) -0.5543(11) 0.2463(6) 0.0331(18) Uani 1 1 d .
H6 H 0.5227 -0.6106 0.2532 0.04 Uiso 1 1 calc R
C7 C 0.4428(16) -0.2818(11) 0.4237(6) 0.0334(18) Uani 1 1 d .
C8 C 0.2545(16) -0.2359(11) 0.5054(6) 0.0344(19) Uani 1 1 d .
C9 C 0.2578(18) -0.1151(12) 0.5658(7) 0.039(2) Uani 1 1 d .
H9 H 0.3846 -0.0683 0.5548 0.047 Uiso 1 1 calc R
C10 C -0.085(2) -0.1364(14) 0.6549(7) 0.047(2) Uani 1 1 d .
H10 H -0.2003 -0.1022 0.706 0.057 Uiso 1 1 calc R
C11 C -0.1045(19) -0.2601(13) 0.6007(7) 0.042(2) Uani 1 1 d .
H11 H -0.2289 -0.3089 0.6145 0.05 Uiso 1 1 calc R
C12 C 0.0701(18) -0.3095(13) 0.5240(7) 0.041(2) Uani 1 1 d .
H12 H 0.0622 -0.392 0.4854 0.05 Uiso 1 1 calc R

loop_
_atom_site_aniso_label
_atom_site_aniso_U_11
_atom_site_aniso_U_22
_atom_site_aniso_U_33
_atom_site_aniso_U_23
_atom_site_aniso_U_13
_atom_site_aniso_U_12
Pb1 0.02447(19) 0.0420(2) 0.0444(2) -0.01234(14) 0.00415(13) -0.01460(14)
O7 0.045(4) 0.065(4) 0.055(4) -0.029(4) 0.019(3) -0.035(4)
N1 0.035(4) 0.039(4) 0.044(4) -0.008(3) 0.004(4) -0.013(3)
N6 0.025(4) 0.033(3) 0.044(4) -0.007(3) 0.001(3) -0.011(3)
N7 0.029(4) 0.040(4) 0.046(4) -0.010(3) 0.008(3) -0.017(3)
N9 0.039(5) 0.050(4) 0.043(4) -0.013(4) 0.002(4) -0.017(4)
N1A 0.050(5) 0.046(5) 0.062(6) 0.003(4) -0.015(5) -0.021(4)
N2A 0.029(4) 0.035(4) 0.049(5) -0.003(3) 0.006(4) -0.002(3)
N3A 0.027(4) 0.067(5) 0.062(6) -0.001(4) -0.004(4) -0.025(4)
C1 0.040(6) 0.057(6) 0.050(6) -0.007(5) 0.004(5) -0.021(5)
C2 0.038(6) 0.052(6) 0.050(6) -0.016(5) 0.007(5) -0.009(4)
C3 0.074(8) 0.039(5) 0.048(6) -0.011(4) 0.001(6) -0.015(5)
C4 0.049(6) 0.039(5) 0.049(6) -0.009(4) 0.002(5) -0.015(4)
C5 0.033(5) 0.039(4) 0.042(5) -0.001(4) -0.004(4) -0.015(4)
C6 0.028(4) 0.032(4) 0.042(5) -0.007(3) -0.001(4) -0.013(3)
C7 0.026(4) 0.030(4) 0.043(5) -0.004(3) 0.001(4) -0.009(3)
C8 0.023(4) 0.036(4) 0.042(5) 0.000(4) 0.000(4) -0.007(3)
C9 0.036(5) 0.038(4) 0.045(5) -0.013(4) 0.007(4) -0.016(4)
C10 0.037(5) 0.053(6) 0.043(5) -0.001(4) 0.007(4) -0.008(5)
C11 0.035(5) 0.046(5) 0.042(5) 0.000(4) 0.001(4) -0.014(4)
C12 0.038(5) 0.046(5) 0.043(5) -0.001(4) -0.001(4) -0.020(4)

loop_
_atom_type_symbol
_atom_type_description
_atom_type_scat_dispersion_real
_atom_type_scat_dispersion_imag
_atom_type_scat_source
C C 0.0033 0.0016 'International Tables Vol C Tables 4.2.6.8 and 6.1.1.4'
H H 0 0 'International Tables Vol C Tables 4.2.6.8 and 6.1.1.4'
N N 0.0061 0.0033 'International Tables Vol C Tables 4.2.6.8 and 6.1.1.4'
O O 0.0106 0.006 'International Tables Vol C Tables 4.2.6.8 and 6.1.1.4'
Pb Pb -3.3944 10.1111 'International Tables Vol C Tables 4.2.6.8 and 6.1.1.4'

loop_
_geom_angle_atom_site_label_1
_geom_angle_atom_site_label_2
_geom_angle_atom_site_label_3
_geom_angle
N1A Pb1 O7 91.4(3)
N1A Pb1 N6 81.7(3)
O7 Pb1 N6 62.8(2)
N1A Pb1 N1 86.1(3)
O7 Pb1 N1 124.8(2)
N6 Pb1 N1 62.3(2)
C7 O7 Pb1 121.2(6)
C1 N1 C5 118.1(9)
C1 N1 Pb1 125.4(7)
C5 N1 Pb1 116.4(6)
C6 N6 N7 117.7(8)
C6 N6 Pb1 123.5(6)
N7 N6 Pb1 118.8(5)
C7 N7 N6 111.0(7)
C9 N9 C10 116.6(9)
N2A N1A Pb1 120.2(7)
N3A N2A N1A 178.5(10)
N1 C1 C2 123.5(10)
C3 C2 C1 119.0(10)
C2 C3 C4 118.1(10)
C5 C4 C3 120.1(10)
N1 C5 C4 121.2(9)
N1 C5 C6 117.2(8)
C4 C5 C6 121.6(9)
N6 C6 C5 120.4(8)
O7 C7 N7 125.7(8)
O7 C7 C8 116.9(8)
N7 C7 C8 117.3(8)
C12 C8 C9 117.2(9)
C12 C8 C7 122.3(9)
C9 C8 C7 120.5(8)
N9 C9 C8 124.8(9)
N9 C10 C11 123.8(10)
C10 C11 C12 117.3(10)
C8 C12 C11 120.2(9)

loop_
_geom_bond_atom_site_label_1
_geom_bond_atom_site_label_2
_geom_bond_distance
Pb1 N1A 2.368(10)
Pb1 O7 2.370(7)
Pb1 N6 2.548(8)
Pb1 N1 2.712(8)
O7 C7 1.279(11)
N1 C1 1.321(13)
N1 C5 1.354(12)
N6 C6 1.273(11)
N6 N7 1.360(10)
N7 C7 1.321(12)
N9 C9 1.325(12)
N9 C10 1.359(14)
N1A N2A 1.214(13)
N2A N3A 1.121(12)
C1 C2 1.374(15)
C2 C3 1.367(17)
C3 C4 1.385(16)
C4 C5 1.372(13)
C5 C6 1.458(13)
C7 C8 1.491(12)
C8 C12 1.384(13)
C8 C9 1.384(13)
C10 C11 1.377(15)
C11 C12 1.398(14)

loop_
_geom_torsion_atom_site_label_1
_geom_torsion_atom_site_label_2
_geom_torsion_atom_site_label_3
_geom_torsion_atom_site_label_4
_geom_torsion
N1A Pb1 O7 C7 73.9(8)
N6 Pb1 O7 C7 -6.0(7)
N1 Pb1 O7 C7 -12.3(9)
N1A Pb1 N1 C1 101.3(9)
O7 Pb1 N1 C1 -169.6(8)
N6 Pb1 N1 C1 -176.0(9)
N1A Pb1 N1 C5 -82.8(7)
O7 Pb1 N1 C5 6.2(8)
N6 Pb1 N1 C5 -0.2(6)
N1A Pb1 N6 C6 87.6(8)
O7 Pb1 N6 C6 -176.4(8)
N1 Pb1 N6 C6 -2.3(7)
N1A Pb1 N6 N7 -90.1(7)
O7 Pb1 N6 N7 5.9(6)
N1 Pb1 N6 N7 180.0(7)
C6 N6 N7 C7 177.0(9)
Pb1 N6 N7 C7 -5.2(10)
O7 Pb1 N1A N2A -73.7(9)
N6 Pb1 N1A N2A -11.5(8)
N1 Pb1 N1A N2A 51.0(8)
Pb1 N1A N2A N3A 14E1(4)
C5 N1 C1 C2 -1.6(16)
Pb1 N1 C1 C2 174.1(8)
N1 C1 C2 C3 1.9(18)
C1 C2 C3 C4 -1.2(17)
C2 C3 C4 C5 0.3(17)
C1 N1 C5 C4 0.6(15)
Pb1 N1 C5 C4 -175.5(8)
C1 N1 C5 C6 178.4(9)
Pb1 N1 C5 C6 2.2(11)
C3 C4 C5 N1 0.0(16)
C3 C4 C5 C6 -177.6(10)
N7 N6 C6 C5 -177.7(8)
Pb1 N6 C6 C5 4.6(12)
N1 C5 C6 N6 -4.5(13)
C4 C5 C6 N6 173.3(10)
Pb1 O7 C7 N7 6.3(14)
Pb1 O7 C7 C8 -176.9(6)
N6 N7 C7 O7 -0.4(14)
N6 N7 C7 C8 -177.2(7)
O7 C7 C8 C12 -179.1(9)
N7 C7 C8 C12 -2.0(13)
O7 C7 C8 C9 1.4(13)
N7 C7 C8 C9 178.5(9)
C10 N9 C9 C8 2.5(15)
C12 C8 C9 N9 -2.2(15)
C7 C8 C9 N9 177.4(9)
C9 N9 C10 C11 -1.2(15)
N9 C10 C11 C12 -0.2(16)
C9 C8 C12 C11 0.6(14)
C7 C8 C12 C11 -179.0(9)
C10 C11 C12 C8 0.5(14)
